data_4327024
loop_
_publ_author_name
'Muhammad U. Anwar'
'Konstantin V. Shuvaev'
'Louise N. Dawe'
'Laurence K. Thompson'

_publ_contact_author_address
;
Department of chemistry
Memorial University of Newfoundland
St. Johns, NL, A1B 3X7, Canada
;
_publ_contact_author_email lk.thompson@mun.ca
_publ_contact_author_fax 1-709-864-3702
_publ_contact_author_name 'Laurence K. Thompson'
_publ_contact_author_phone 1-709-864-8750
_publ_section_title
;
 Polynuclear Fen Complexes (n= 1, 2, 4, 5) of Polytopic Hydrazone Ligands
 with Fe(II), Fe(III) and Mixed Oxidation State Combinations
;
_journal_name_full 'Inorganic Chemistry'
_journal_page_first 12141
_journal_page_last 12154
_journal_paper_doi 10.1021/ic201891h
_journal_volume 50
_journal_year 2011
_chemical_formula_moiety 'C66 H54 Fe5 N36 O6, 4(C F3 O3 S), 2(C H4 O), 5(H2 O)'
_chemical_formula_sum 'C72 H78 F12 Fe5 N36 O25 S4'
_chemical_formula_weight 2483.09
_chemical_name_systematic
; 
 ? 
;
_space_group_IT_number 2
_symmetry_cell_setting triclinic
_symmetry_Int_Tables_number 2
_symmetry_space_group_name_Hall '-P 1'
_symmetry_space_group_name_H-M 'P -1'
_atom_sites_solution_hydrogens geom
_atom_sites_solution_primary direct
_atom_sites_solution_secondary difmap
_audit_creation_method SHELXL-97
_cell_angle_alpha 99.829(7)
_cell_angle_beta 93.742(7)
_cell_angle_gamma 99.903(7)
_cell_formula_units_Z 2
_cell_length_a 14.235(5)
_cell_length_b 14.512(6)
_cell_length_c 26.039(10)
_cell_measurement_reflns_used 17116
_cell_measurement_temperature 123(2)
_cell_measurement_theta_max 30.7818
_cell_measurement_theta_min 2.2362
_cell_volume 5196(3)
_computing_cell_refinement 'CrystalClear (Rigaku/MSC Inc., 2005)'
_computing_data_collection 'CrystalClear (Rigaku/MSC Inc., 2005)'
_computing_data_reduction 'CrystalClear (Rigaku/MSC Inc., 2005)'
_computing_molecular_graphics 'CrystalStructure3.7.0(Rigaku/MSC Inc.,2005)'
_computing_publication_material 'CrystalStructure3.7.0(Rigaku/MSC Inc.,2005)'
_computing_structure_refinement 'SHELXL-97 (Acta Cryst.2008, A64, 112-122)'
_computing_structure_solution 'SHELXS-97 (Acta Cryst.2008, A64, 112-122)'
_diffrn_ambient_temperature 123(2)
_diffrn_detector_area_resol_mean 14.63
_diffrn_measured_fraction_theta_full 0.840
_diffrn_measured_fraction_theta_max 0.840
_diffrn_measurement_device_type 'Rigaku Saturn'
_diffrn_measurement_method \w
_diffrn_radiation_monochromator 'graphite - Rigaku SHINE'
_diffrn_radiation_source 'fine-focus sealed tube'
_diffrn_radiation_type MoK\a
_diffrn_radiation_wavelength 0.71075
_diffrn_reflns_av_R_equivalents 0.0430
_diffrn_reflns_av_sigmaI/netI 0.1794
_diffrn_reflns_limit_h_max 16
_diffrn_reflns_limit_h_min -17
_diffrn_reflns_limit_k_max 18
_diffrn_reflns_limit_k_min -14
_diffrn_reflns_limit_l_max 32
_diffrn_reflns_limit_l_min -32
_diffrn_reflns_number 38706
_diffrn_reflns_theta_full 26.50
_diffrn_reflns_theta_max 26.50
_diffrn_reflns_theta_min 2.50
_exptl_absorpt_coefficient_mu 0.870
_exptl_absorpt_correction_T_max 0.9131
_exptl_absorpt_correction_T_min 0.7291
_exptl_absorpt_correction_type numerical
_exptl_absorpt_process_details '(T. Higashi, 2000)'
_exptl_crystal_colour Black
_exptl_crystal_density_diffrn 1.587
_exptl_crystal_description Prism
_exptl_crystal_F_000 2528
_exptl_crystal_size_max 0.41
_exptl_crystal_size_mid 0.39
_exptl_crystal_size_min 0.13
_refine_diff_density_max 5.152
_refine_diff_density_min -1.690
_refine_diff_density_rms 0.253
_refine_ls_extinction_method none
_refine_ls_goodness_of_fit_ref 2.046
_refine_ls_hydrogen_treatment constr
_refine_ls_matrix_type full
_refine_ls_number_parameters 1389
_refine_ls_number_reflns 18092
_refine_ls_number_restraints 0
_refine_ls_restrained_S_all 2.046
_refine_ls_R_factor_all 0.1773
_refine_ls_R_factor_gt 0.1659
_refine_ls_shift/su_max 0.005
_refine_ls_shift/su_mean 0.000
_refine_ls_structure_factor_coef Fsqd
_refine_ls_weighting_details 'calc w=1/[\s^2^(Fo^2^)+(0.2000P)^2^+0.0000P] where P=(Fo^2^+2Fc^2^)/3'
_refine_ls_weighting_scheme calc
_refine_ls_wR_factor_gt 0.4369
_refine_ls_wR_factor_ref 0.4705
_reflns_number_gt 15080
_reflns_number_total 18092
_reflns_threshold_expression >2sigma(I)
_cod_data_source_file ic201891h_si_001_02.cif
_cod_data_source_block 2
_cod_database_code 4327024

loop_
_symmetry_equiv_pos_as_xyz
'x, y, z'
'-x, -y, -z'

loop_
_atom_site_label
_atom_site_type_symbol
_atom_site_fract_x
_atom_site_fract_y
_atom_site_fract_z
_atom_site_U_iso_or_equiv
_atom_site_adp_type
_atom_site_occupancy
_atom_site_symmetry_multiplicity
_atom_site_calc_flag
_atom_site_refinement_flags
Fe1 Fe 0.96950(7) 0.28439(7) 0.22985(4) 0.0348(3) Uani 1 1 d .
Fe2 Fe 0.85739(7) 0.43196(8) 0.34131(3) 0.0356(3) Uani 1 1 d .
Fe3 Fe 0.65891(7) 0.39181(7) 0.22836(3) 0.0334(3) Uani 1 1 d .
Fe4 Fe 0.86320(7) 0.43673(7) 0.14221(3) 0.0325(3) Uani 1 1 d .
Fe5 Fe 0.71728(7) 0.13313(7) 0.21344(3) 0.0333(3) Uani 1 1 d .
S1 S 1.0931(2) 0.9361(2) 0.28096(10) 0.0633(6) Uani 1 1 d .
S2 S 0.3327(3) 0.5091(3) 0.35783(14) 0.0853(9) Uani 1 1 d .
S3 S 0.20873(15) 0.16855(16) 0.04686(8) 0.0471(5) Uani 1 1 d .
S4 S 0.4719(2) 0.7582(2) 0.11370(12) 0.0716(7) Uani 1 1 d .
F1 F 1.1432(9) 0.9638(11) 0.3789(4) 0.151(5) Uani 1 1 d .
F2 F 1.2511(7) 0.9111(10) 0.3287(5) 0.140(5) Uani 1 1 d .
F3 F 1.2291(8) 1.0577(9) 0.3431(6) 0.161(5) Uani 1 1 d .
F4 F 0.4122(17) 0.5340(15) 0.4553(5) 0.242(10) Uani 1 1 d .
F5 F 0.3692(8) 0.3899(11) 0.4192(4) 0.151(5) Uani 1 1 d .
F6 F 0.4942(7) 0.4698(11) 0.3927(4) 0.143(5) Uani 1 1 d .
F7 F 0.2411(5) 0.1410(6) 0.1426(2) 0.0756(19) Uani 1 1 d .
F8 F 0.3589(6) 0.1262(6) 0.0956(3) 0.0824(19) Uani 1 1 d .
F9 F 0.3293(4) 0.2659(4) 0.1253(2) 0.0633(14) Uani 1 1 d .
F10 F 0.4721(10) 0.6583(10) 0.1890(5) 0.155(6) Uani 1 1 d .
F11 F 0.6130(6) 0.7249(7) 0.1708(4) 0.101(3) Uani 1 1 d .
F12 F 0.5308(12) 0.8029(8) 0.2165(4) 0.159(5) Uani 1 1 d .
O1 O 0.9506(3) 0.4092(3) 0.27958(18) 0.0347(10) Uani 1 1 d .
O2 O 0.7810(4) 0.4712(3) 0.20498(17) 0.0351(10) Uani 1 1 d .
O3 O 0.7223(4) 0.3691(4) 0.29908(18) 0.0387(11) Uani 1 1 d .
O4 O 0.8543(4) 0.2013(4) 0.25422(18) 0.0382(11) Uani 1 1 d .
O5 O 0.6745(4) 0.2542(3) 0.18763(17) 0.0336(10) Uani 1 1 d .
O6 O 0.9003(4) 0.3081(4) 0.16175(17) 0.0344(10) Uani 1 1 d .
O7 O 1.0273(7) 0.9975(8) 0.2941(4) 0.089(3) Uani 1 1 d .
O8 O 1.0552(10) 0.8393(7) 0.2815(4) 0.108(4) Uani 1 1 d .
O9 O 1.1441(9) 0.9509(10) 0.2372(5) 0.118(4) Uani 1 1 d .
O10 O 0.3366(12) 0.4389(9) 0.3136(5) 0.130(5) Uani 1 1 d .
O11 O 0.2485(8) 0.5099(12) 0.3744(6) 0.139(5) Uani 1 1 d .
O12 O 0.3797(9) 0.5950(9) 0.3496(5) 0.114(4) Uani 1 1 d .
O13 O 0.2788(6) 0.1997(7) 0.0118(3) 0.074(2) Uani 1 1 d .
O14 O 0.1658(5) 0.0677(5) 0.0321(3) 0.0585(16) Uani 1 1 d .
O15 O 0.1429(6) 0.2289(5) 0.0644(3) 0.070(2) Uani 1 1 d .
O16 O 0.4876(8) 0.6811(9) 0.0787(4) 0.107(4) Uani 1 1 d .
O17 O 0.3727(8) 0.7582(10) 0.1200(5) 0.111(4) Uani 1 1 d .
O18 O 0.5237(10) 0.8469(10) 0.1068(6) 0.134(5) Uani 1 1 d .
O19 O 0.2301(10) 0.9067(7) 0.0607(3) 0.116(5) Uani 1 1 d .
O20 O 0.4382(8) 0.9407(8) 0.0352(5) 0.102(3) Uani 1 1 d .
O21 O 0.8760(6) 0.8976(6) 0.3488(3) 0.078(2) Uani 1 1 d .
O22 O 0.2071(7) 0.8379(7) 0.1559(4) 0.088(3) Uani 1 1 d .
O23 O 0.1738(12) 0.6904(15) 0.4245(5) 0.163(7) Uani 1 1 d .
O24 O 0.8442(11) 0.0124(17) 0.4812(4) 0.196(10) Uani 1 1 d .
O25 O 0.9325(13) 0.6986(13) 0.0653(8) 0.177(7) Uani 1 1 d .
N1 N 1.0920(5) 0.3858(5) 0.2206(2) 0.0392(13) Uani 1 1 d .
N2 N 1.0140(4) 0.5700(4) 0.3062(2) 0.0358(12) Uani 1 1 d .
N3 N 0.9358(5) 0.5636(5) 0.3359(2) 0.0383(13) Uani 1 1 d .
N4 N 0.9632(6) 0.7324(5) 0.3551(3) 0.0560(19) Uani 1 1 d .
H4A H 1.0094 0.7382 0.3343 0.067 Uiso 1 1 calc R
H4B H 0.9466 0.7835 0.3728 0.067 Uiso 1 1 calc R
N5 N 0.7388(7) 0.6967(7) 0.4548(3) 0.062(2) Uani 1 1 d .
N6 N 0.7936(5) 0.5450(5) 0.3920(2) 0.0396(13) Uani 1 1 d .
N7 N 0.6537(4) 0.5377(4) 0.2640(2) 0.0354(12) Uani 1 1 d .
N8 N 0.8752(4) 0.6225(4) 0.2166(2) 0.0331(12) Uani 1 1 d .
N9 N 0.9284(4) 0.5721(4) 0.1803(2) 0.0357(12) Uani 1 1 d .
N10 N 1.0441(5) 0.7103(6) 0.1872(3) 0.0543(19) Uani 1 1 d .
H10A H 1.0199 0.7426 0.2132 0.065 Uiso 1 1 calc R
H10B H 1.0958 0.7371 0.1747 0.065 Uiso 1 1 calc R
N11 N 1.1743(7) 0.5440(6) 0.0706(3) 0.067(2) Uani 1 1 d .
N12 N 0.9997(5) 0.4757(5) 0.1076(3) 0.0468(15) Uani 1 1 d .
N13 N 0.5392(5) 0.3215(5) 0.2632(2) 0.0433(15) Uani 1 1 d .
N14 N 0.6948(5) 0.2983(5) 0.3708(3) 0.0455(15) Uani 1 1 d .
N15 N 0.7897(5) 0.3327(5) 0.3833(2) 0.0427(14) Uani 1 1 d .
N16 N 0.7814(7) 0.2744(9) 0.4607(3) 0.085(4) Uani 1 1 d .
H16A H 0.7204 0.2483 0.4530 0.103 Uiso 1 1 calc R
H16B H 0.8116 0.2692 0.4904 0.103 Uiso 1 1 calc R
N17 N 1.0787(7) 0.4029(8) 0.4946(3) 0.066(3) Uani 1 1 d .
N18 N 0.9654(5) 0.4196(5) 0.4061(2) 0.0432(14) Uani 1 1 d .
N19 N 1.0318(5) 0.2399(5) 0.2983(2) 0.0424(14) Uani 1 1 d .
N20 N 0.8033(5) 0.1196(5) 0.3199(2) 0.0452(15) Uani 1 1 d .
N21 N 0.7155(5) 0.1010(5) 0.2879(2) 0.0436(14) Uani 1 1 d .
N22 N 0.6423(7) 0.0198(7) 0.3489(3) 0.064(2) Uani 1 1 d .
H22A H 0.6951 0.0309 0.3703 0.077 Uiso 1 1 calc R
H22B H 0.5892 -0.0130 0.3572 0.077 Uiso 1 1 calc R
N23 N 0.3884(7) -0.0315(7) 0.2411(5) 0.078(3) Uani 1 1 d .
N24 N 0.5686(5) 0.0638(5) 0.2218(3) 0.0441(14) Uani 1 1 d .
N25 N 0.5827(4) 0.3802(5) 0.1535(2) 0.0371(12) Uani 1 1 d .
N26 N 0.6414(5) 0.1546(5) 0.1065(2) 0.0384(13) Uani 1 1 d .
N27 N 0.6889(4) 0.0981(4) 0.1331(2) 0.0331(11) Uani 1 1 d .
N28 N 0.6847(6) -0.0047(5) 0.0530(2) 0.0488(17) Uani 1 1 d .
H28A H 0.6585 0.0328 0.0357 0.059 Uiso 1 1 calc R
H28B H 0.6975 -0.0584 0.0363 0.059 Uiso 1 1 calc R
N29 N 0.8240(6) -0.1761(5) 0.1417(3) 0.0543(18) Uani 1 1 d .
N30 N 0.7683(4) -0.0081(4) 0.1872(2) 0.0353(12) Uani 1 1 d .
N31 N 0.9850(5) 0.1629(4) 0.1722(2) 0.0365(12) Uani 1 1 d .
N32 N 0.8475(5) 0.2443(4) 0.0750(2) 0.0355(12) Uani 1 1 d .
N33 N 0.8137(4) 0.3287(4) 0.0785(2) 0.0332(11) Uani 1 1 d .
N34 N 0.7370(5) 0.2763(4) -0.0073(2) 0.0395(13) Uani 1 1 d .
H34A H 0.7517 0.2193 -0.0099 0.047 Uiso 1 1 calc R
H34B H 0.7041 0.2908 -0.0336 0.047 Uiso 1 1 calc R
N35 N 0.6534(5) 0.5501(5) 0.0131(2) 0.0429(14) Uani 1 1 d .
N36 N 0.7741(5) 0.4970(4) 0.0873(2) 0.0375(13) Uani 1 1 d .
C1 C 1.1605(6) 0.3722(7) 0.1886(3) 0.052(2) Uani 1 1 d .
H1 H 1.1565 0.3112 0.1674 0.062 Uiso 1 1 calc R
C2 C 1.2353(7) 0.4423(8) 0.1852(4) 0.058(2) Uani 1 1 d .
H2 H 1.2853 0.4286 0.1644 0.070 Uiso 1 1 calc R
C3 C 1.2384(7) 0.5331(7) 0.2119(4) 0.055(2) Uani 1 1 d .
H3 H 1.2880 0.5835 0.2079 0.067 Uiso 1 1 calc R
C4 C 1.1681(6) 0.5502(6) 0.2448(4) 0.052(2) Uani 1 1 d .
H4 H 1.1695 0.6118 0.2647 0.063 Uiso 1 1 calc R
C5 C 1.0959(6) 0.4746(5) 0.2477(3) 0.0384(15) Uani 1 1 d .
C6 C 1.0157(5) 0.4854(5) 0.2794(2) 0.0343(13) Uani 1 1 d .
C7 C 0.9176(6) 0.6445(6) 0.3600(3) 0.0410(16) Uani 1 1 d .
C8 C 0.8372(6) 0.6341(6) 0.3928(3) 0.0443(17) Uani 1 1 d .
C9 C 0.8112(7) 0.7120(6) 0.4261(3) 0.0475(18) Uani 1 1 d .
H9 H 0.8457 0.7748 0.4278 0.057 Uiso 1 1 calc R
C10 C 0.6969(8) 0.6108(8) 0.4536(4) 0.062(2) Uani 1 1 d .
H10 H 0.6458 0.5993 0.4748 0.074 Uiso 1 1 calc R
C11 C 0.7239(6) 0.5328(7) 0.4220(3) 0.051(2) Uani 1 1 d .
H11 H 0.6910 0.4702 0.4225 0.061 Uiso 1 1 calc R
C12 C 0.5875(6) 0.5675(6) 0.2930(3) 0.0471(18) Uani 1 1 d .
H12 H 0.5320 0.5230 0.2966 0.057 Uiso 1 1 calc R
C13 C 0.5968(6) 0.6624(6) 0.3185(3) 0.0445(17) Uani 1 1 d .
H13 H 0.5479 0.6814 0.3387 0.053 Uiso 1 1 calc R
C14 C 0.6746(6) 0.7261(6) 0.3144(3) 0.0443(17) Uani 1 1 d .
H14 H 0.6819 0.7903 0.3319 0.053 Uiso 1 1 calc R
C15 C 0.7455(6) 0.6964(5) 0.2836(3) 0.0393(15) Uani 1 1 d .
H15 H 0.8011 0.7402 0.2794 0.047 Uiso 1 1 calc R
C16 C 0.7321(5) 0.6007(5) 0.2592(2) 0.0327(13) Uani 1 1 d .
C17 C 0.8018(5) 0.5644(5) 0.2254(2) 0.0300(12) Uani 1 1 d .
C18 C 1.0029(6) 0.6212(5) 0.1669(3) 0.0414(16) Uani 1 1 d .
C19 C 1.0496(6) 0.5642(6) 0.1263(3) 0.0438(17) Uani 1 1 d .
C20 C 1.1347(7) 0.5969(6) 0.1064(4) 0.055(2) Uani 1 1 d .
H20 H 1.1662 0.6607 0.1191 0.066 Uiso 1 1 calc R
C21 C 1.1261(9) 0.4544(7) 0.0534(5) 0.068(3) Uani 1 1 d .
H21 H 1.1524 0.4126 0.0285 0.082 Uiso 1 1 calc R
C22 C 1.0392(7) 0.4220(6) 0.0711(3) 0.052(2) Uani 1 1 d .
H22 H 1.0063 0.3592 0.0568 0.062 Uiso 1 1 calc R
C23 C 0.4467(6) 0.2969(7) 0.2426(3) 0.054(2) Uani 1 1 d .
H23 H 0.4274 0.3200 0.2123 0.065 Uiso 1 1 calc R
C24 C 0.3787(7) 0.2380(9) 0.2650(4) 0.063(3) Uani 1 1 d .
H24 H 0.3148 0.2200 0.2489 0.076 Uiso 1 1 calc R
C25 C 0.4025(8) 0.2073(8) 0.3081(4) 0.073(3) Uani 1 1 d .
H25 H 0.3558 0.1700 0.3243 0.087 Uiso 1 1 calc R
C26 C 0.4991(6) 0.2313(7) 0.3296(4) 0.053(2) Uani 1 1 d .
H26 H 0.5200 0.2081 0.3596 0.064 Uiso 1 1 calc R
C27 C 0.5630(5) 0.2901(6) 0.3054(3) 0.0398(15) Uani 1 1 d .
C28 C 0.6668(6) 0.3189(6) 0.3261(3) 0.0399(15) Uani 1 1 d .
C29 C 0.8273(7) 0.3210(7) 0.4279(3) 0.055(2) Uani 1 1 d .
C30 C 0.9288(7) 0.3656(7) 0.4416(3) 0.0500(19) Uani 1 1 d .
C31 C 0.9867(9) 0.3586(9) 0.4851(3) 0.069(3) Uani 1 1 d .
H31 H 0.9604 0.3210 0.5091 0.083 Uiso 1 1 calc R
C32 C 1.1145(7) 0.4527(8) 0.4580(3) 0.063(3) Uani 1 1 d .
H32 H 1.1801 0.4826 0.4622 0.076 Uiso 1 1 calc R
C33 C 1.0546(7) 0.4603(8) 0.4137(3) 0.052(2) Uani 1 1 d .
H33 H 1.0808 0.4962 0.3890 0.062 Uiso 1 1 calc R
C34 C 1.1216(6) 0.2649(7) 0.3204(4) 0.055(2) Uani 1 1 d .
H34 H 1.1675 0.2955 0.3010 0.066 Uiso 1 1 calc R
C35 C 1.1534(7) 0.2510(8) 0.3677(4) 0.065(3) Uani 1 1 d .
H35 H 1.2184 0.2721 0.3816 0.077 Uiso 1 1 calc R
C36 C 1.0849(8) 0.2031(7) 0.3955(4) 0.062(3) Uani 1 1 d .
H36 H 1.1035 0.1900 0.4288 0.074 Uiso 1 1 calc R
C37 C 0.9901(8) 0.1751(6) 0.3742(3) 0.055(2) Uani 1 1 d .
H37 H 0.9430 0.1426 0.3923 0.065 Uiso 1 1 calc R
C38 C 0.9664(6) 0.1962(6) 0.3253(3) 0.0457(17) Uani 1 1 d .
C39 C 0.8682(6) 0.1698(6) 0.2978(3) 0.0392(15) Uani 1 1 d .
C40 C 0.6426(7) 0.0527(6) 0.3038(3) 0.0481(19) Uani 1 1 d .
C41 C 0.5571(7) 0.0326(6) 0.2672(3) 0.0464(17) Uani 1 1 d .
C42 C 0.4656(8) -0.0157(7) 0.2763(4) 0.061(2) Uani 1 1 d .
H42 H 0.4589 -0.0376 0.3084 0.073 Uiso 1 1 calc R
C43 C 0.4036(7) 0.0024(8) 0.1964(5) 0.071(3) Uani 1 1 d .
H43 H 0.3510 -0.0069 0.1705 0.085 Uiso 1 1 calc R
C44 C 0.4910(7) 0.0496(7) 0.1864(4) 0.059(2) Uani 1 1 d .
H44 H 0.4969 0.0725 0.1545 0.070 Uiso 1 1 calc R
C45 C 0.5367(6) 0.4458(6) 0.1375(3) 0.0437(16) Uani 1 1 d .
H45 H 0.5376 0.5032 0.1616 0.052 Uiso 1 1 calc R
C46 C 0.4882(6) 0.4348(6) 0.0883(3) 0.0415(16) Uani 1 1 d .
H46 H 0.4555 0.4821 0.0788 0.050 Uiso 1 1 calc R
C47 C 0.4897(6) 0.3506(6) 0.0532(3) 0.0423(16) Uani 1 1 d .
H47 H 0.4576 0.3401 0.0190 0.051 Uiso 1 1 calc R
C48 C 0.5376(5) 0.2821(5) 0.0680(2) 0.0369(14) Uani 1 1 d .
H48 H 0.5380 0.2245 0.0445 0.044 Uiso 1 1 calc R
C49 C 0.5861(5) 0.3001(5) 0.1192(2) 0.0346(14) Uani 1 1 d .
C50 C 0.6369(5) 0.2323(5) 0.1389(2) 0.0322(13) Uani 1 1 d .
C51 C 0.7052(5) 0.0198(6) 0.1049(3) 0.0382(15) Uani 1 1 d .
C52 C 0.7505(5) -0.0405(5) 0.1345(3) 0.0363(14) Uani 1 1 d .
C53 C 0.7792(7) -0.1272(6) 0.1131(3) 0.053(2) Uani 1 1 d .
H53 H 0.7655 -0.1510 0.0766 0.063 Uiso 1 1 calc R
C54 C 0.8388(6) -0.1445(6) 0.1918(3) 0.0484(18) Uani 1 1 d .
H54 H 0.8684 -0.1801 0.2134 0.058 Uiso 1 1 calc R
C55 C 0.8122(6) -0.0586(6) 0.2154(3) 0.0445(17) Uani 1 1 d .
H55 H 0.8262 -0.0368 0.2521 0.053 Uiso 1 1 calc R
C56 C 1.0292(6) 0.0916(6) 0.1792(3) 0.0433(16) Uani 1 1 d .
H56 H 1.0623 0.0944 0.2125 0.052 Uiso 1 1 calc R
C57 C 1.0289(6) 0.0136(6) 0.1403(3) 0.0468(17) Uani 1 1 d .
H57 H 1.0591 -0.0372 0.1471 0.056 Uiso 1 1 calc R
C58 C 0.9842(6) 0.0113(6) 0.0917(3) 0.0420(16) Uani 1 1 d .
H58 H 0.9860 -0.0399 0.0639 0.050 Uiso 1 1 calc R
C59 C 0.9362(6) 0.0841(5) 0.0831(3) 0.0440(17) Uani 1 1 d .
H59 H 0.9018 0.0817 0.0502 0.053 Uiso 1 1 calc R
C60 C 0.9402(5) 0.1610(5) 0.1244(3) 0.0336(14) Uani 1 1 d .
C61 C 0.8925(5) 0.2413(5) 0.1193(3) 0.0341(13) Uani 1 1 d .
C62 C 0.7650(5) 0.3416(5) 0.0371(2) 0.0332(13) Uani 1 1 d .
C63 C 0.7353(5) 0.4370(5) 0.0428(2) 0.0334(13) Uani 1 1 d .
C64 C 0.6746(6) 0.4628(6) 0.0063(3) 0.0403(15) Uani 1 1 d .
H64 H 0.6475 0.4177 -0.0242 0.048 Uiso 1 1 calc R
C65 C 0.6905(6) 0.6094(6) 0.0571(3) 0.0437(16) Uani 1 1 d .
H65 H 0.6760 0.6717 0.0632 0.052 Uiso 1 1 calc R
C66 C 0.7501(6) 0.5834(5) 0.0947(3) 0.0397(15) Uani 1 1 d .
H66 H 0.7741 0.6276 0.1260 0.048 Uiso 1 1 calc R
C67 C 1.1831(12) 0.9696(11) 0.3352(6) 0.089(4) Uani 1 1 d .
C68 C 0.4041(6) 0.4802(8) 0.4107(3) 0.055(2) Uani 1 1 d .
C69 C 0.2874(7) 0.1741(7) 0.1050(3) 0.0510(19) Uani 1 1 d .
C70 C 0.5285(9) 0.7486(10) 0.1767(4) 0.072(3) Uani 1 1 d .
C71 C 0.8067(13) 0.0131(12) 0.4306(5) 0.097(5) Uani 1 1 d .
H71A H 0.7733 0.0669 0.4310 0.117 Uiso 1 1 calc R
H71B H 0.7615 -0.0465 0.4172 0.117 Uiso 1 1 calc R
H71C H 0.8589 0.0195 0.4080 0.117 Uiso 1 1 calc R
C72 C 1.0120(14) 0.7599(11) 0.0453(7) 0.110(6) Uani 1 1 d .
H72A H 1.0532 0.8012 0.0749 0.132 Uiso 1 1 calc R
H72B H 0.9852 0.7991 0.0231 0.132 Uiso 1 1 calc R
H72C H 1.0499 0.7195 0.0247 0.132 Uiso 1 1 calc R

loop_
_atom_site_aniso_label
_atom_site_aniso_U_11
_atom_site_aniso_U_22
_atom_site_aniso_U_33
_atom_site_aniso_U_23
_atom_site_aniso_U_13
_atom_site_aniso_U_12
Fe1 0.0375(6) 0.0309(6) 0.0347(5) 0.0061(4) 0.0011(4) 0.0034(4)
Fe2 0.0388(6) 0.0358(6) 0.0311(5) 0.0073(4) -0.0006(4) 0.0044(4)
Fe3 0.0345(6) 0.0307(6) 0.0330(5) 0.0062(4) -0.0013(4) 0.0022(4)
Fe4 0.0388(6) 0.0256(5) 0.0328(5) 0.0076(4) 0.0033(4) 0.0031(4)
Fe5 0.0366(6) 0.0291(6) 0.0344(5) 0.0096(4) 0.0020(4) 0.0037(4)
S1 0.0681(16) 0.0584(15) 0.0714(15) 0.0249(11) 0.0147(11) 0.0181(12)
S2 0.074(2) 0.086(2) 0.091(2) 0.0136(17) 0.0126(15) 0.0038(17)
S3 0.0463(11) 0.0452(11) 0.0466(10) 0.0053(8) 0.0004(7) 0.0043(9)
S4 0.0678(17) 0.0660(17) 0.0791(17) 0.0176(13) -0.0063(12) 0.0082(14)
F1 0.143(10) 0.224(15) 0.073(5) 0.018(7) -0.002(5) 0.014(10)
F2 0.081(6) 0.186(13) 0.190(10) 0.111(9) 0.026(6) 0.048(7)
F3 0.094(8) 0.100(8) 0.257(15) -0.001(9) -0.002(8) -0.032(6)
F4 0.30(2) 0.26(2) 0.110(9) -0.044(11) -0.067(12) 0.018(18)
F5 0.101(7) 0.213(14) 0.131(8) 0.094(8) -0.023(5) -0.039(8)
F6 0.072(6) 0.233(15) 0.152(9) 0.088(9) 0.031(5) 0.043(8)
F7 0.064(4) 0.098(5) 0.059(3) 0.025(3) 0.004(2) -0.011(4)
F8 0.081(5) 0.073(5) 0.100(5) 0.013(3) 0.002(3) 0.035(4)
F9 0.062(3) 0.055(3) 0.065(3) 0.003(2) 0.000(2) -0.002(3)
F10 0.169(11) 0.177(13) 0.193(11) 0.122(10) 0.096(9) 0.117(10)
F11 0.062(4) 0.101(7) 0.148(7) 0.037(5) 0.002(4) 0.025(5)
F12 0.260(16) 0.121(9) 0.078(6) -0.027(5) -0.021(7) 0.046(10)
O1 0.033(2) 0.027(2) 0.043(2) 0.0064(18) 0.0065(17) 0.0000(19)
O2 0.041(3) 0.028(2) 0.034(2) 0.0048(17) 0.0017(17) 0.002(2)
O3 0.042(3) 0.041(3) 0.033(2) 0.0086(18) 0.0021(18) 0.004(2)
O4 0.041(3) 0.038(3) 0.038(2) 0.0134(19) 0.0038(18) 0.006(2)
O5 0.038(3) 0.025(2) 0.037(2) 0.0074(17) -0.0024(17) 0.0056(19)
O6 0.041(3) 0.030(2) 0.035(2) 0.0090(17) 0.0009(17) 0.009(2)
O7 0.069(5) 0.086(7) 0.125(7) 0.029(5) 0.018(5) 0.034(5)
O8 0.158(10) 0.056(5) 0.088(6) -0.009(4) 0.031(6) -0.025(6)
O9 0.117(9) 0.153(12) 0.125(8) 0.086(8) 0.052(7) 0.061(9)
O10 0.172(14) 0.083(8) 0.130(9) -0.007(6) -0.017(8) 0.053(9)
O11 0.057(6) 0.177(15) 0.204(13) 0.104(11) 0.020(7) 0.009(7)
O12 0.092(8) 0.099(9) 0.164(11) 0.053(7) 0.041(7) 0.011(7)
O13 0.073(5) 0.093(6) 0.051(4) 0.019(3) 0.001(3) -0.004(4)
O14 0.064(4) 0.040(3) 0.067(4) -0.005(3) 0.004(3) 0.012(3)
O15 0.070(5) 0.050(4) 0.085(5) -0.004(3) -0.018(3) 0.019(4)
O16 0.112(8) 0.133(10) 0.069(5) 0.001(5) -0.011(5) 0.025(7)
O17 0.067(6) 0.133(11) 0.131(9) 0.038(7) 0.005(5) 0.001(6)
O18 0.121(10) 0.112(10) 0.163(11) 0.077(8) -0.046(8) -0.027(8)
O19 0.204(13) 0.085(7) 0.069(5) -0.006(4) -0.014(6) 0.088(8)
O20 0.092(7) 0.072(6) 0.144(9) 0.033(6) -0.006(6) 0.011(6)
O21 0.059(4) 0.069(5) 0.097(6) 0.000(4) 0.027(4) 0.002(4)
O22 0.075(6) 0.066(5) 0.112(7) 0.014(4) 0.018(4) -0.018(4)
O23 0.146(12) 0.27(2) 0.085(7) 0.061(10) 0.005(7) 0.049(13)
O24 0.134(12) 0.38(3) 0.058(6) 0.015(10) 0.018(6) 0.020(15)
O25 0.129(13) 0.143(15) 0.224(18) -0.025(12) 0.017(11) -0.014(12)
N1 0.044(3) 0.035(3) 0.036(3) 0.006(2) 0.002(2) 0.002(3)
N2 0.037(3) 0.028(3) 0.039(3) 0.001(2) 0.000(2) 0.002(2)
N3 0.042(3) 0.038(3) 0.033(3) 0.005(2) -0.004(2) 0.008(3)
N4 0.074(5) 0.037(4) 0.053(4) 0.007(3) 0.012(3) 0.000(4)
N5 0.079(6) 0.067(5) 0.051(4) 0.007(3) 0.018(4) 0.038(5)
N6 0.042(3) 0.040(3) 0.036(3) 0.005(2) -0.003(2) 0.010(3)
N7 0.038(3) 0.030(3) 0.039(3) 0.007(2) 0.006(2) 0.007(2)
N8 0.039(3) 0.030(3) 0.031(3) 0.006(2) 0.003(2) 0.011(2)
N9 0.040(3) 0.031(3) 0.035(3) 0.004(2) 0.004(2) 0.003(2)
N10 0.040(4) 0.044(4) 0.068(4) -0.001(3) 0.011(3) -0.013(3)
N11 0.076(6) 0.050(5) 0.072(5) 0.006(4) 0.041(4) -0.001(4)
N12 0.048(4) 0.032(3) 0.059(4) 0.016(3) 0.014(3) -0.007(3)
N13 0.043(4) 0.038(3) 0.044(3) -0.003(3) 0.009(2) 0.003(3)
N14 0.046(4) 0.040(4) 0.049(3) 0.015(3) 0.004(3) -0.003(3)
N15 0.047(4) 0.045(4) 0.036(3) 0.012(2) 0.002(2) 0.007(3)
N16 0.071(6) 0.137(10) 0.054(5) 0.057(5) -0.003(4) -0.003(6)
N17 0.074(6) 0.096(7) 0.035(3) 0.007(3) -0.010(3) 0.041(5)
N18 0.049(4) 0.046(4) 0.038(3) 0.008(2) -0.003(2) 0.020(3)
N19 0.042(3) 0.040(3) 0.042(3) 0.004(2) -0.008(2) 0.009(3)
N20 0.062(4) 0.038(3) 0.034(3) 0.012(2) 0.003(3) 0.002(3)
N21 0.046(4) 0.042(4) 0.043(3) 0.012(3) 0.010(2) 0.003(3)
N22 0.076(6) 0.066(5) 0.053(4) 0.033(4) 0.018(4) -0.005(4)
N23 0.054(5) 0.055(5) 0.123(8) 0.017(5) 0.028(5) -0.003(4)
N24 0.035(3) 0.037(3) 0.062(4) 0.016(3) 0.008(3) 0.003(3)
N25 0.035(3) 0.035(3) 0.040(3) 0.008(2) 0.000(2) 0.002(2)
N26 0.041(3) 0.031(3) 0.041(3) 0.007(2) -0.001(2) 0.004(3)
N27 0.041(3) 0.023(3) 0.035(3) 0.0092(19) -0.001(2) 0.005(2)
N28 0.073(5) 0.044(4) 0.032(3) 0.002(2) -0.001(3) 0.025(3)
N29 0.062(5) 0.036(4) 0.067(4) 0.008(3) 0.002(3) 0.016(3)
N30 0.038(3) 0.026(3) 0.042(3) 0.007(2) 0.004(2) 0.003(2)
N31 0.039(3) 0.027(3) 0.043(3) 0.008(2) 0.005(2) 0.004(2)
N32 0.041(3) 0.022(3) 0.042(3) 0.004(2) 0.003(2) 0.005(2)
N33 0.040(3) 0.026(3) 0.035(3) 0.010(2) 0.007(2) 0.005(2)
N34 0.057(4) 0.028(3) 0.031(3) 0.003(2) -0.004(2) 0.008(3)
N35 0.046(4) 0.039(3) 0.047(3) 0.014(3) 0.004(2) 0.010(3)
N36 0.054(4) 0.032(3) 0.032(3) 0.009(2) 0.002(2) 0.020(3)
C1 0.038(4) 0.055(5) 0.061(5) 0.002(4) 0.016(3) 0.007(4)
C2 0.040(4) 0.062(6) 0.075(6) 0.013(4) 0.020(4) 0.009(4)
C3 0.045(5) 0.054(5) 0.064(5) 0.013(4) 0.009(3) -0.004(4)
C4 0.042(4) 0.041(4) 0.070(5) 0.008(4) 0.002(3) -0.002(4)
C5 0.044(4) 0.033(4) 0.040(3) 0.010(3) 0.004(3) 0.007(3)
C6 0.034(3) 0.028(3) 0.037(3) 0.009(2) -0.002(2) -0.003(3)
C7 0.046(4) 0.037(4) 0.042(4) 0.011(3) 0.002(3) 0.011(3)
C8 0.061(5) 0.043(4) 0.033(3) 0.007(3) 0.003(3) 0.023(4)
C9 0.060(5) 0.041(4) 0.046(4) 0.011(3) 0.012(3) 0.018(4)
C10 0.068(6) 0.070(7) 0.052(5) 0.008(4) 0.010(4) 0.028(5)
C11 0.049(5) 0.066(6) 0.041(4) 0.006(3) 0.002(3) 0.021(4)
C12 0.039(4) 0.041(4) 0.057(4) 0.003(3) 0.005(3) 0.001(3)
C13 0.038(4) 0.047(4) 0.050(4) 0.005(3) 0.010(3) 0.015(3)
C14 0.056(5) 0.038(4) 0.041(4) 0.003(3) 0.003(3) 0.021(4)
C15 0.045(4) 0.024(3) 0.047(4) 0.006(3) 0.000(3) 0.004(3)
C16 0.035(3) 0.030(3) 0.031(3) 0.006(2) 0.000(2) 0.001(3)
C17 0.033(3) 0.026(3) 0.031(3) 0.009(2) 0.000(2) 0.005(2)
C18 0.046(4) 0.032(4) 0.041(3) 0.001(3) 0.003(3) -0.002(3)
C19 0.047(4) 0.035(4) 0.052(4) 0.010(3) 0.018(3) 0.007(3)
C20 0.062(6) 0.024(4) 0.078(6) 0.012(3) 0.029(4) -0.003(4)
C21 0.074(7) 0.038(5) 0.095(7) 0.013(4) 0.042(6) 0.005(5)
C22 0.060(5) 0.041(4) 0.051(4) 0.001(3) 0.018(4) 0.005(4)
C23 0.043(4) 0.064(6) 0.049(4) 0.000(4) 0.000(3) 0.006(4)
C24 0.037(4) 0.078(7) 0.063(5) -0.004(5) 0.006(4) -0.003(4)
C25 0.062(6) 0.065(6) 0.076(7) -0.012(5) 0.033(5) -0.016(5)
C26 0.040(4) 0.050(5) 0.070(5) 0.014(4) 0.022(4) -0.003(4)
C27 0.037(4) 0.041(4) 0.042(4) 0.010(3) 0.008(3) 0.006(3)
C28 0.042(4) 0.037(4) 0.038(3) 0.008(3) 0.006(3) -0.001(3)
C29 0.066(6) 0.063(6) 0.036(4) 0.013(3) 0.009(3) 0.011(5)
C30 0.059(5) 0.057(5) 0.037(4) 0.007(3) 0.006(3) 0.020(4)
C31 0.085(7) 0.096(9) 0.030(4) 0.018(4) 0.000(4) 0.025(6)
C32 0.054(5) 0.083(7) 0.049(5) -0.005(4) -0.016(4) 0.025(5)
C33 0.050(5) 0.071(6) 0.038(4) 0.007(3) -0.002(3) 0.023(4)
C34 0.036(4) 0.053(5) 0.073(5) 0.014(4) -0.006(3) 0.005(4)
C35 0.046(5) 0.067(6) 0.070(6) -0.011(5) -0.015(4) 0.011(5)
C36 0.076(7) 0.058(6) 0.048(4) 0.004(4) -0.024(4) 0.023(5)
C37 0.082(7) 0.043(4) 0.040(4) 0.005(3) -0.011(4) 0.025(4)
C38 0.051(5) 0.039(4) 0.048(4) 0.005(3) 0.001(3) 0.013(3)
C39 0.045(4) 0.041(4) 0.033(3) 0.013(3) 0.004(3) 0.004(3)
C40 0.073(6) 0.034(4) 0.041(4) 0.012(3) 0.021(3) 0.008(4)
C41 0.054(5) 0.035(4) 0.054(4) 0.015(3) 0.016(3) 0.011(3)
C42 0.056(6) 0.050(5) 0.083(6) 0.022(4) 0.028(5) 0.008(4)
C43 0.040(5) 0.056(6) 0.115(9) 0.020(6) -0.005(5) 0.002(4)
C44 0.049(5) 0.049(5) 0.075(6) 0.014(4) -0.003(4) 0.000(4)
C45 0.041(4) 0.040(4) 0.051(4) 0.011(3) -0.004(3) 0.010(3)
C46 0.043(4) 0.038(4) 0.045(4) 0.006(3) 0.000(3) 0.014(3)
C47 0.043(4) 0.038(4) 0.045(4) 0.008(3) -0.004(3) 0.009(3)
C48 0.035(3) 0.043(4) 0.031(3) 0.005(2) -0.005(2) 0.005(3)
C49 0.036(3) 0.031(3) 0.033(3) 0.006(2) -0.006(2) -0.001(3)
C50 0.035(3) 0.033(3) 0.027(3) 0.005(2) 0.002(2) 0.002(3)
C51 0.035(4) 0.036(4) 0.042(3) 0.006(3) 0.003(2) 0.004(3)
C52 0.039(4) 0.027(3) 0.041(3) 0.005(2) 0.003(3) 0.002(3)
C53 0.073(6) 0.031(4) 0.050(4) -0.001(3) 0.003(4) 0.008(4)
C54 0.044(4) 0.043(4) 0.067(5) 0.027(4) 0.005(3) 0.015(4)
C55 0.044(4) 0.041(4) 0.048(4) 0.007(3) 0.002(3) 0.010(3)
C56 0.039(4) 0.044(4) 0.049(4) 0.013(3) 0.001(3) 0.012(3)
C57 0.043(4) 0.040(4) 0.062(5) 0.021(3) 0.004(3) 0.011(3)
C58 0.044(4) 0.034(4) 0.048(4) 0.004(3) 0.004(3) 0.011(3)
C59 0.050(4) 0.028(3) 0.051(4) -0.002(3) 0.006(3) 0.007(3)
C60 0.034(3) 0.023(3) 0.039(3) 0.008(2) -0.003(2) -0.006(3)
C61 0.039(4) 0.027(3) 0.039(3) 0.013(2) 0.007(2) 0.004(3)
C62 0.042(4) 0.022(3) 0.036(3) 0.007(2) 0.010(2) 0.005(3)
C63 0.041(4) 0.028(3) 0.031(3) 0.008(2) 0.003(2) 0.003(3)
C64 0.048(4) 0.038(4) 0.037(3) 0.012(3) 0.002(3) 0.011(3)
C65 0.050(4) 0.030(4) 0.051(4) 0.009(3) 0.006(3) 0.007(3)
C66 0.058(5) 0.023(3) 0.039(3) 0.006(2) 0.004(3) 0.011(3)
C67 0.088(10) 0.078(9) 0.103(10) 0.030(7) -0.005(7) 0.015(8)
C68 0.030(4) 0.075(6) 0.052(4) 0.009(4) 0.001(3) -0.013(4)
C69 0.051(5) 0.045(5) 0.060(5) 0.017(3) 0.005(3) 0.014(4)
C70 0.078(7) 0.088(9) 0.056(5) 0.006(5) 0.004(4) 0.041(7)
C71 0.133(13) 0.119(13) 0.060(7) 0.035(7) 0.024(7) 0.055(11)
C72 0.107(13) 0.056(8) 0.155(15) -0.008(8) -0.006(10) 0.015(8)

loop_
_atom_type_symbol
_atom_type_description
_atom_type_scat_dispersion_real
_atom_type_scat_dispersion_imag
_atom_type_scat_source
C C 0.0033 0.0016 'International Tables Vol C Tables 4.2.6.8 and 6.1.1.4'
H H 0.0000 0.0000 'International Tables Vol C Tables 4.2.6.8 and 6.1.1.4'
F F 0.0171 0.0103 'International Tables Vol C Tables 4.2.6.8 and 6.1.1.4'
Fe Fe 0.3463 0.8444 'International Tables Vol C Tables 4.2.6.8 and 6.1.1.4'
N N 0.0061 0.0033 'International Tables Vol C Tables 4.2.6.8 and 6.1.1.4'
O O 0.0106 0.0060 'International Tables Vol C Tables 4.2.6.8 and 6.1.1.4'
S S 0.1246 0.1234 'International Tables Vol C Tables 4.2.6.8 and 6.1.1.4'

loop_
_geom_angle_atom_site_label_1
_geom_angle_atom_site_label_2
_geom_angle_atom_site_label_3
_geom_angle
O4 Fe1 O6 97.8(2)
O4 Fe1 O1 93.2(2)
O6 Fe1 O1 97.4(2)
O4 Fe1 N1 168.4(2)
O6 Fe1 N1 89.9(2)
O1 Fe1 N1 77.1(2)
O4 Fe1 N31 89.1(2)
O6 Fe1 N31 77.0(2)
O1 Fe1 N31 174.2(2)
N1 Fe1 N31 101.2(2)
O4 Fe1 N19 76.6(2)
O6 Fe1 N19 172.3(2)
O1 Fe1 N19 88.2(2)
N1 Fe1 N19 96.5(3)
N31 Fe1 N19 97.6(2)
N3 Fe2 N15 152.9(2)
N3 Fe2 O3 125.0(2)
N15 Fe2 O3 73.0(2)
N3 Fe2 O1 72.5(2)
N15 Fe2 O1 128.3(2)
O3 Fe2 O1 100.06(18)
N3 Fe2 N18 90.0(3)
N15 Fe2 N18 72.6(3)
O3 Fe2 N18 144.6(2)
O1 Fe2 N18 95.0(2)
N3 Fe2 N6 72.5(2)
N15 Fe2 N6 88.0(3)
O3 Fe2 N6 92.2(2)
O1 Fe2 N6 143.7(2)
N18 Fe2 N6 94.4(2)
O3 Fe3 O2 97.6(2)
O3 Fe3 N25 166.7(2)
O2 Fe3 N25 91.1(2)
O3 Fe3 O5 92.14(19)
O2 Fe3 O5 97.44(19)
N25 Fe3 O5 76.7(2)
O3 Fe3 N13 76.6(2)
O2 Fe3 N13 172.1(2)
N25 Fe3 N13 95.6(3)
O5 Fe3 N13 88.2(2)
O3 Fe3 N7 90.6(2)
O2 Fe3 N7 76.6(2)
N25 Fe3 N7 101.2(2)
O5 Fe3 N7 173.8(2)
N13 Fe3 N7 97.8(2)
N33 Fe4 N9 156.1(2)
N33 Fe4 O2 123.3(2)
N9 Fe4 O2 74.4(2)
N33 Fe4 O6 72.9(2)
N9 Fe4 O6 123.6(2)
O2 Fe4 O6 98.60(19)
N33 Fe4 N12 91.0(2)
N9 Fe4 N12 72.2(2)
O2 Fe4 N12 145.7(2)
O6 Fe4 N12 93.4(2)
N33 Fe4 N36 73.4(2)
N9 Fe4 N36 91.1(2)
O2 Fe4 N36 92.8(2)
O6 Fe4 N36 145.2(2)
N12 Fe4 N36 95.4(3)
N27 Fe5 N21 152.7(3)
N27 Fe5 O4 124.9(2)
N21 Fe5 O4 74.1(2)
N27 Fe5 O5 73.0(2)
N21 Fe5 O5 127.4(2)
O4 Fe5 O5 99.0(2)
N27 Fe5 N24 89.6(2)
N21 Fe5 N24 72.5(3)
O4 Fe5 N24 145.4(2)
O5 Fe5 N24 94.3(2)
N27 Fe5 N30 72.9(2)
N21 Fe5 N30 87.7(2)
O4 Fe5 N30 92.9(2)
O5 Fe5 N30 144.7(2)
N24 Fe5 N30 94.4(2)
O9 S1 O8 114.3(7)
O9 S1 O7 115.9(7)
O8 S1 O7 113.2(7)
O9 S1 C67 104.0(8)
O8 S1 C67 104.0(7)
O7 S1 C67 103.4(7)
O11 S2 O12 115.1(10)
O11 S2 O10 115.8(11)
O12 S2 O10 108.8(9)
O11 S2 C68 105.0(7)
O12 S2 C68 105.5(7)
O10 S2 C68 105.7(7)
O15 S3 O14 114.3(5)
O15 S3 O13 119.1(6)
O14 S3 O13 112.9(4)
O15 S3 C69 103.8(4)
O14 S3 C69 103.6(4)
O13 S3 C69 100.2(4)
O16 S4 O18 114.4(9)
O16 S4 O17 113.7(8)
O18 S4 O17 113.9(9)
O16 S4 C70 105.8(6)
O18 S4 C70 100.6(7)
O17 S4 C70 106.8(6)
C6 O1 Fe1 115.4(4)
C6 O1 Fe2 112.1(4)
Fe1 O1 Fe2 131.6(2)
C17 O2 Fe3 116.9(4)
C17 O2 Fe4 111.4(4)
Fe3 O2 Fe4 130.4(2)
C28 O3 Fe3 116.4(5)
C28 O3 Fe2 112.2(4)
Fe3 O3 Fe2 130.6(3)
C39 O4 Fe1 117.7(5)
C39 O4 Fe5 110.6(5)
Fe1 O4 Fe5 130.6(2)
C50 O5 Fe3 114.8(4)
C50 O5 Fe5 111.3(4)
Fe3 O5 Fe5 132.9(2)
C61 O6 Fe1 117.3(4)
C61 O6 Fe4 110.8(4)
Fe1 O6 Fe4 130.5(2)
C1 N1 C5 117.6(7)
C1 N1 Fe1 127.3(6)
C5 N1 Fe1 115.0(5)
C6 N2 N3 108.8(6)
C7 N3 N2 115.9(7)
C7 N3 Fe2 123.6(5)
N2 N3 Fe2 120.5(5)
C7 N4 H4A 120.0
C7 N4 H4B 120.0
H4A N4 H4B 120.0
C10 N5 C9 118.6(8)
C11 N6 C8 117.0(7)
C11 N6 Fe2 128.2(6)
C8 N6 Fe2 114.7(5)
C12 N7 C16 118.7(6)
C12 N7 Fe3 127.3(6)
C16 N7 Fe3 113.7(5)
C17 N8 N9 108.9(5)
C18 N9 N8 116.3(6)
C18 N9 Fe4 125.0(5)
N8 N9 Fe4 117.3(4)
C18 N10 H10A 120.0
C18 N10 H10B 120.0
H10A N10 H10B 120.0
C20 N11 C21 115.8(8)
C22 N12 C19 116.1(7)
C22 N12 Fe4 128.2(6)
C19 N12 Fe4 115.7(5)
C27 N13 C23 117.8(7)
C27 N13 Fe3 114.6(5)
C23 N13 Fe3 127.1(6)
C28 N14 N15 110.2(6)
C29 N15 N14 117.4(7)
C29 N15 Fe2 122.4(6)
N14 N15 Fe2 118.0(5)
C29 N16 H16A 120.0
C29 N16 H16B 120.0
H16A N16 H16B 120.0
C31 N17 C32 116.7(8)
C33 N18 C30 118.5(7)
C33 N18 Fe2 126.6(6)
C30 N18 Fe2 114.8(6)
C34 N19 C38 117.5(8)
C34 N19 Fe1 127.9(7)
C38 N19 Fe1 113.5(5)
C39 N20 N21 108.7(6)
C40 N21 N20 117.6(7)
C40 N21 Fe5 123.5(6)
N20 N21 Fe5 118.1(5)
C40 N22 H22A 120.0
C40 N22 H22B 120.0
H22A N22 H22B 120.0
C42 N23 C43 115.2(9)
C41 N24 C44 118.2(8)
C41 N24 Fe5 114.7(6)
C44 N24 Fe5 127.1(6)
C45 N25 C49 118.9(6)
C45 N25 Fe3 126.4(5)
C49 N25 Fe3 114.6(5)
C50 N26 N27 108.4(6)
C51 N27 N26 115.9(6)
C51 N27 Fe5 123.9(5)
N26 N27 Fe5 119.9(4)
C51 N28 H28A 120.0
C51 N28 H28B 120.0
H28A N28 H28B 120.0
C54 N29 C53 117.5(7)
C55 N30 C52 118.0(6)
C55 N30 Fe5 129.3(5)
C52 N30 Fe5 112.7(5)
C56 N31 C60 118.9(6)
C56 N31 Fe1 127.7(5)
C60 N31 Fe1 113.3(5)
C61 N32 N33 109.7(5)
C62 N33 N32 117.1(5)
C62 N33 Fe4 122.8(5)
N32 N33 Fe4 119.0(4)
C62 N34 H34A 120.0
C62 N34 H34B 120.0
H34A N34 H34B 120.0
C65 N35 C64 117.1(7)
C66 N36 C63 116.3(6)
C66 N36 Fe4 127.9(5)
C63 N36 Fe4 115.7(5)
N1 C1 C2 122.5(8)
N1 C1 H1 118.7
C2 C1 H1 118.7
C1 C2 C3 119.9(8)
C1 C2 H2 120.0
C3 C2 H2 120.0
C2 C3 C4 119.1(9)
C2 C3 H3 120.5
C4 C3 H3 120.5
C5 C4 C3 117.8(8)
C5 C4 H4 121.1
C3 C4 H4 121.1
N1 C5 C4 122.9(7)
N1 C5 C6 114.6(7)
C4 C5 C6 122.5(7)
N2 C6 O1 124.1(6)
N2 C6 C5 118.0(6)
O1 C6 C5 117.9(6)
N3 C7 N4 125.6(7)
N3 C7 C8 114.1(7)
N4 C7 C8 120.3(7)
N6 C8 C9 121.3(7)
N6 C8 C7 115.2(7)
C9 C8 C7 123.3(8)
N5 C9 C8 119.7(9)
N5 C9 H9 120.2
C8 C9 H9 120.2
N5 C10 C11 122.2(9)
N5 C10 H10 118.9
C11 C10 H10 118.9
N6 C11 C10 121.1(10)
N6 C11 H11 119.5
C10 C11 H11 119.5
N7 C12 C13 122.2(8)
N7 C12 H12 118.9
C13 C12 H12 118.9
C14 C13 C12 120.0(7)
C14 C13 H13 120.0
C12 C13 H13 120.0
C13 C14 C15 118.9(7)
C13 C14 H14 120.6
C15 C14 H14 120.6
C16 C15 C14 118.3(7)
C16 C15 H15 120.8
C14 C15 H15 120.8
N7 C16 C15 121.9(7)
N7 C16 C17 116.4(6)
C15 C16 C17 121.7(6)
N8 C17 O2 125.0(6)
N8 C17 C16 119.3(6)
O2 C17 C16 115.7(6)
N9 C18 N10 128.0(7)
N9 C18 C19 112.3(6)
N10 C18 C19 119.5(7)
N12 C19 C20 120.5(7)
N12 C19 C18 114.1(7)
C20 C19 C18 125.3(7)
N11 C20 C19 123.6(8)
N11 C20 H20 118.2
C19 C20 H20 118.2
N11 C21 C22 121.4(8)
N11 C21 H21 119.3
C22 C21 H21 119.3
N12 C22 C21 122.5(8)
N12 C22 H22 118.7
C21 C22 H22 118.7
N13 C23 C24 121.4(9)
N13 C23 H23 119.3
C24 C23 H23 119.3
C25 C24 C23 120.8(9)
C25 C24 H24 119.6
C23 C24 H24 119.6
C24 C25 C26 118.3(9)
C24 C25 H25 120.8
C26 C25 H25 120.8
C27 C26 C25 117.8(10)
C27 C26 H26 121.1
C25 C26 H26 121.1
N13 C27 C26 123.9(8)
N13 C27 C28 115.4(6)
C26 C27 C28 120.7(8)
N14 C28 O3 124.2(7)
N14 C28 C27 119.3(6)
O3 C28 C27 116.4(6)
N15 C29 N16 125.0(10)
N15 C29 C30 115.5(8)
N16 C29 C30 119.5(8)
N18 C30 C31 120.0(9)
N18 C30 C29 113.3(7)
C31 C30 C29 126.7(9)
N17 C31 C30 122.4(10)
N17 C31 H31 118.8
C30 C31 H31 118.8
N17 C32 C33 120.6(10)
N17 C32 H32 119.7
C33 C32 H32 119.7
N18 C33 C32 121.7(9)
N18 C33 H33 119.2
C32 C33 H33 119.2
N19 C34 C35 126.2(9)
N19 C34 H34 116.9
C35 C34 H34 116.9
C34 C35 C36 116.3(8)
C34 C35 H35 121.9
C36 C35 H35 121.9
C37 C36 C35 120.0(8)
C37 C36 H36 120.0
C35 C36 H36 120.0
C36 C37 C38 117.8(10)
C36 C37 H37 121.1
C38 C37 H37 121.1
N19 C38 C37 122.3(8)
N19 C38 C39 114.2(7)
C37 C38 C39 123.5(8)
N20 C39 O4 126.1(7)
N20 C39 C38 117.0(7)
O4 C39 C38 116.9(7)
N21 C40 N22 125.3(9)
N21 C40 C41 113.8(7)
N22 C40 C41 120.9(8)
N24 C41 C42 119.7(9)
N24 C41 C40 115.1(7)
C42 C41 C40 125.2(8)
N23 C42 C41 122.7(10)
N23 C42 H42 118.7
C41 C42 H42 118.7
N23 C43 C44 123.7(10)
N23 C43 H43 118.2
C44 C43 H43 118.2
N24 C44 C43 120.6(10)
N24 C44 H44 119.7
C43 C44 H44 119.7
N25 C45 C46 124.1(7)
N25 C45 H45 117.9
C46 C45 H45 117.9
C45 C46 C47 116.9(7)
C45 C46 H46 121.6
C47 C46 H46 121.6
C48 C47 C46 120.5(7)
C48 C47 H47 119.7
C46 C47 H47 119.7
C47 C48 C49 118.6(7)
C47 C48 H48 120.7
C49 C48 H48 120.7
N25 C49 C48 121.0(7)
N25 C49 C50 116.0(6)
C48 C49 C50 122.9(6)
N26 C50 O5 125.1(7)
N26 C50 C49 117.2(6)
O5 C50 C49 117.7(6)
N27 C51 N28 124.3(7)
N27 C51 C52 114.7(6)
N28 C51 C52 120.9(7)
N30 C52 C53 118.2(7)
N30 C52 C51 115.7(6)
C53 C52 C51 126.1(7)
N29 C53 C52 123.0(7)
N29 C53 H53 118.5
C52 C53 H53 118.5
N29 C54 C55 122.1(7)
N29 C54 H54 118.9
C55 C54 H54 118.9
N30 C55 C54 121.1(7)
N30 C55 H55 119.5
C54 C55 H55 119.5
N31 C56 C57 122.9(7)
N31 C56 H56 118.5
C57 C56 H56 118.5
C58 C57 C56 118.5(8)
C58 C57 H57 120.7
C56 C57 H57 120.7
C57 C58 C59 120.0(7)
C57 C58 H58 120.0
C59 C58 H58 120.0
C58 C59 C60 118.0(7)
C58 C59 H59 121.0
C60 C59 H59 121.0
N31 C60 C59 121.5(7)
N31 C60 C61 116.1(6)
C59 C60 C61 122.3(7)
N32 C61 O6 124.1(7)
N32 C61 C60 119.8(6)
O6 C61 C60 116.0(6)
N33 C62 N34 125.7(7)
N33 C62 C63 114.0(6)
N34 C62 C63 120.2(6)
N36 C63 C64 122.2(7)
N36 C63 C62 113.5(6)
C64 C63 C62 124.3(6)
N35 C64 C63 121.2(7)
N35 C64 H64 119.4
C63 C64 H64 119.4
N35 C65 C66 122.2(7)
N35 C65 H65 118.9
C66 C65 H65 118.9
N36 C66 C65 121.0(7)
N36 C66 H66 119.5
C65 C66 H66 119.5
F3 C67 F1 103.5(14)
F3 C67 F2 107.3(14)
F1 C67 F2 111.1(13)
F3 C67 S1 115.6(11)
F1 C67 S1 109.6(12)
F2 C67 S1 109.6(11)
F4 C68 F5 105.4(13)
F4 C68 F6 112.3(13)
F5 C68 F6 101.7(11)
F4 C68 S2 117.9(13)
F5 C68 S2 111.1(6)
F6 C68 S2 107.3(7)
F7 C69 F8 108.1(8)
F7 C69 F9 106.4(7)
F8 C69 F9 106.5(8)
F7 C69 S3 112.3(7)
F8 C69 S3 112.7(6)
F9 C69 S3 110.5(6)
F12 C70 F11 110.7(13)
F12 C70 F10 101.9(12)
F11 C70 F10 101.3(10)
F12 C70 S4 125.6(11)
F11 C70 S4 109.8(8)
F10 C70 S4 104.1(9)
O24 C71 H71A 109.5
O24 C71 H71B 109.5
H71A C71 H71B 109.5
O24 C71 H71C 109.5
H71A C71 H71C 109.5
H71B C71 H71C 109.5
O25 C72 H72A 109.5
O25 C72 H72B 109.5
H72A C72 H72B 109.5
O25 C72 H72C 109.5
H72A C72 H72C 109.5
H72B C72 H72C 109.5

loop_
_geom_bond_atom_site_label_1
_geom_bond_atom_site_label_2
_geom_bond_distance
Fe1 O4 2.065(5)
Fe1 O6 2.081(5)
Fe1 O1 2.108(5)
Fe1 N1 2.135(7)
Fe1 N31 2.164(6)
Fe1 N19 2.183(6)
Fe2 N3 2.072(7)
Fe2 N15 2.097(7)
Fe2 O3 2.126(5)
Fe2 O1 2.168(5)
Fe2 N18 2.259(6)
Fe2 N6 2.278(6)
Fe3 O3 2.099(5)
Fe3 O2 2.099(5)
Fe3 N25 2.135(6)
Fe3 O5 2.150(5)
Fe3 N13 2.165(7)
Fe3 N7 2.177(6)
Fe4 N33 2.071(6)
Fe4 N9 2.072(6)
Fe4 O2 2.112(5)
Fe4 O6 2.157(5)
Fe4 N12 2.221(7)
Fe4 N36 2.233(6)
Fe5 N27 2.062(5)
Fe5 N21 2.071(6)
Fe5 O4 2.149(5)
Fe5 O5 2.151(5)
Fe5 N24 2.223(7)
Fe5 N30 2.300(6)
S1 O9 1.418(10)
S1 O8 1.419(9)
S1 O7 1.420(9)
S1 C67 1.786(15)
S2 O11 1.301(12)
S2 O12 1.367(12)
S2 O10 1.412(12)
S2 C68 1.807(10)
S3 O15 1.434(8)
S3 O14 1.461(7)
S3 O13 1.463(8)
S3 C69 1.805(9)
S4 O16 1.377(12)
S4 O18 1.415(12)
S4 O17 1.431(11)
S4 C70 1.819(11)
F1 C67 1.312(18)
F2 C67 1.394(18)
F3 C67 1.307(18)
F4 C68 1.270(16)
F5 C68 1.379(16)
F6 C68 1.417(12)
F7 C69 1.327(11)
F8 C69 1.340(11)
F9 C69 1.363(11)
F10 C70 1.509(19)
F11 C70 1.318(14)
F12 C70 1.185(13)
O1 C6 1.315(8)
O2 C17 1.340(8)
O3 C28 1.304(9)
O4 C39 1.309(8)
O5 C50 1.308(8)
O6 C61 1.324(8)
O24 C71 1.391(18)
O25 C72 1.49(2)
N1 C1 1.342(10)
N1 C5 1.350(9)
N2 C6 1.310(9)
N2 N3 1.395(9)
N3 C7 1.309(10)
N4 C7 1.359(11)
N4 H4A 0.8800
N4 H4B 0.8800
N5 C10 1.281(15)
N5 C9 1.321(12)
N6 C11 1.310(11)
N6 C8 1.331(11)
N7 C12 1.330(10)
N7 C16 1.342(9)
N8 C17 1.284(9)
N8 N9 1.432(8)
N9 C18 1.275(10)
N10 C18 1.327(10)
N10 H10A 0.8800
N10 H10B 0.8800
N11 C20 1.322(11)
N11 C21 1.348(13)
N12 C22 1.340(11)
N12 C19 1.348(10)
N13 C27 1.305(11)
N13 C23 1.353(11)
N14 C28 1.303(10)
N14 N15 1.355(10)
N15 C29 1.296(11)
N16 C29 1.317(12)
N16 H16A 0.8800
N16 H16B 0.8800
N17 C31 1.343(16)
N17 C32 1.364(15)
N18 C33 1.292(12)
N18 C30 1.382(11)
N19 C34 1.331(11)
N19 C38 1.340(11)
N20 C39 1.303(10)
N20 N21 1.415(10)
N21 C40 1.282(11)
N22 C40 1.343(10)
N22 H22A 0.8800
N22 H22B 0.8800
N23 C42 1.345(16)
N23 C43 1.356(17)
N24 C41 1.347(10)
N24 C44 1.354(12)
N25 C45 1.349(10)
N25 C49 1.349(9)
N26 C50 1.303(9)
N26 N27 1.391(8)
N27 C51 1.309(9)
N28 C51 1.336(9)
N28 H28A 0.8800
N28 H28B 0.8800
N29 C54 1.297(11)
N29 C53 1.319(12)
N30 C55 1.323(10)
N30 C52 1.364(9)
N31 C56 1.332(10)
N31 C60 1.354(9)
N32 C61 1.294(9)
N32 N33 1.383(8)
N33 C62 1.301(9)
N34 C62 1.351(8)
N34 H34A 0.8800
N34 H34B 0.8800
N35 C65 1.327(10)
N35 C64 1.337(10)
N36 C66 1.342(9)
N36 C63 1.345(9)
C1 C2 1.359(13)
C1 H1 0.9500
C2 C3 1.372(14)
C2 H2 0.9500
C3 C4 1.386(13)
C3 H3 0.9500
C4 C5 1.385(11)
C4 H4 0.9500
C5 C6 1.465(10)
C7 C8 1.476(11)
C8 C9 1.420(10)
C9 H9 0.9500
C10 C11 1.407(13)
C10 H10 0.9500
C11 H11 0.9500
C12 C13 1.403(11)
C12 H12 0.9500
C13 C14 1.338(13)
C13 H13 0.9500
C14 C15 1.410(11)
C14 H14 0.9500
C15 C16 1.400(9)
C15 H15 0.9500
C16 C17 1.474(9)
C18 C19 1.493(10)
C19 C20 1.389(11)
C20 H20 0.9500
C21 C22 1.382(13)
C21 H21 0.9500
C22 H22 0.9500
C23 C24 1.401(14)
C23 H23 0.9500
C24 C25 1.324(18)
C24 H24 0.9500
C25 C26 1.412(15)
C25 H25 0.9500
C26 C27 1.395(11)
C26 H26 0.9500
C27 C28 1.503(11)
C29 C30 1.472(14)
C30 C31 1.385(12)
C31 H31 0.9500
C32 C33 1.421(11)
C32 H32 0.9500
C33 H33 0.9500
C34 C35 1.342(14)
C34 H34 0.9500
C35 C36 1.411(17)
C35 H35 0.9500
C36 C37 1.389(14)
C36 H36 0.9500
C37 C38 1.393(11)
C37 H37 0.9500
C38 C39 1.485(11)
C40 C41 1.451(13)
C41 C42 1.422(13)
C42 H42 0.9500
C43 C44 1.376(15)
C43 H43 0.9500
C44 H44 0.9500
C45 C46 1.388(10)
C45 H45 0.9500
C46 C47 1.399(10)
C46 H46 0.9500
C47 C48 1.390(11)
C47 H47 0.9500
C48 C49 1.420(9)
C48 H48 0.9500
C49 C50 1.458(10)
C51 C52 1.460(11)
C52 C53 1.424(10)
C53 H53 0.9500
C54 C55 1.416(12)
C54 H54 0.9500
C55 H55 0.9500
C56 C57 1.384(12)
C56 H56 0.9500
C57 C58 1.372(11)
C57 H57 0.9500
C58 C59 1.394(11)
C58 H58 0.9500
C59 C60 1.401(9)
C59 H59 0.9500
C60 C61 1.467(10)
C62 C63 1.503(9)
C63 C64 1.385(10)
C64 H64 0.9500
C65 C66 1.396(11)
C65 H65 0.9500
C66 H66 0.9500
C71 H71A 0.9800
C71 H71B 0.9800
C71 H71C 0.9800
C72 H72A 0.9800
C72 H72B 0.9800
C72 H72C 0.9800
